data_3000258
loop_
_publ_author_name
'Ken-ichi Fujita'

_journal_name_full 'To be published'
_chemical_formula_sum 'C30 H51 F3 Ir2 O4 P2 S'
_symmetry_space_group_name_Hall '-P 2ybc'
_symmetry_space_group_name_H-M 'P 1 21/c 1'
_cell_angle_alpha 90.0000
_cell_angle_beta 118.3955(8)
_cell_angle_gamma 90.0000
_cell_length_a 17.2066(5)
_cell_length_b 13.4578(3)
_cell_length_c 17.4402(4)
_cell_measurement_temperature 173.1
_cell_volume 3552.62(16)
_diffrn_ambient_temperature 173.1
_diffrn_radiation_type 'Mo K\a'
_diffrn_radiation_wavelength 0.71075
_refine_ls_goodness_of_fit_ref 1.003
_refine_ls_R_factor_gt 0.0411
_refine_ls_wR_factor_ref 0.0629
_cod_database_code 3000258
_cod_hold_until_date 2020-01-16

loop_
_atom_site_label
_atom_site_fract_x
_atom_site_fract_y
_atom_site_fract_z
? ? ? ?
